data_2216352
loop_
_publ_author_name
'Hai-Yan Liu'
'Ji-Cheng Ma'
'Ying-Ying Liu'

_publ_section_title
<i>catena</i>-Poly[[(6-aminonaphthalene-1-sulfonato-\k<i>O</i>)silver(I)]-\m-2,3,5,6-tetramethylpyrazine-\k^2^<i>N</i>:<i>N</i>']
_journal_coeditor_code CI2480
_journal_issue 12
_journal_name_full 'Acta Crystallographica Section E'
_journal_page_first m3035
_journal_page_last m3035
_journal_paper_doi 10.1107/S1600536807049550
_journal_volume 63
_journal_year 2007
_chemical_formula_iupac '[Ag (C10 H8 N O3 S) (C8 H12 N2)]'
_chemical_formula_moiety 'C18 H20 Ag N3 O3 S'
_chemical_formula_sum 'C18 H20 Ag N3 O3 S'
_chemical_formula_weight 466.30
_chemical_name_systematic
;
catena-Poly[[(6-aminonaphthalene-1-sulfonato-kO)silver(I)]-\m-2,3,5,6-
tetramethylpyrazine-\k^2^N:N']
;
_space_group_IT_number 9
_symmetry_cell_setting monoclinic
_symmetry_space_group_name_Hall 'C -2yc'
_symmetry_space_group_name_H-M 'C 1 c 1'
_atom_sites_solution_hydrogens geom
_atom_sites_solution_primary direct
_atom_sites_solution_secondary difmap
_audit_creation_method SHELXL97
_cell_angle_alpha 90.00
_cell_angle_beta 96.180(19)
_cell_angle_gamma 90.00
_cell_formula_units_Z 4
_cell_length_a 10.101(5)
_cell_length_b 10.631(6)
_cell_length_c 15.831(7)
_cell_measurement_reflns_used 8199
_cell_measurement_temperature 293(2)
_cell_measurement_theta_max 27.5
_cell_measurement_theta_min 3.2
_cell_volume 1690.1(15)
_computing_cell_refinement 'SAINT (Bruker, 1999)'
_computing_data_collection 'SMART (Bruker, 1997)'
_computing_data_reduction 'SAINT (Bruker, 1999)'
_computing_molecular_graphics 'SHELXTL-Plus (Sheldrick, 1990)'
_computing_publication_material 'SHELXL97 (Sheldrick, 1997)'
_computing_structure_refinement 'SHELXL97 (Sheldrick, 1997)'
_computing_structure_solution 'SHELXS97 (Sheldrick, 1997)'
_diffrn_ambient_temperature 293(2)
_diffrn_measured_fraction_theta_full 0.997
_diffrn_measured_fraction_theta_max 0.997
_diffrn_measurement_device_type 'Bruker APEX CCD area-detector'
_diffrn_measurement_method \w
_diffrn_radiation_monochromator graphite
_diffrn_radiation_source 'fine-focus sealed tube'
_diffrn_radiation_type MoK\a
_diffrn_radiation_wavelength 0.71069
_diffrn_reflns_av_R_equivalents 0.0164
_diffrn_reflns_av_sigmaI/netI 0.0250
_diffrn_reflns_limit_h_max 13
_diffrn_reflns_limit_h_min -12
_diffrn_reflns_limit_k_max 13
_diffrn_reflns_limit_k_min -13
_diffrn_reflns_limit_l_max 20
_diffrn_reflns_limit_l_min -20
_diffrn_reflns_number 8210
_diffrn_reflns_theta_full 27.47
_diffrn_reflns_theta_max 27.47
_diffrn_reflns_theta_min 3.17
_diffrn_standards_number 0
_exptl_absorpt_coefficient_mu 1.341
_exptl_absorpt_correction_T_max 0.808
_exptl_absorpt_correction_T_min 0.765
_exptl_absorpt_correction_type multi-scan
_exptl_absorpt_process_details '(SADABS; Sheldrick, 1996)'
_exptl_crystal_colour yellow
_exptl_crystal_density_diffrn 1.833
_exptl_crystal_density_method 'not measured'
_exptl_crystal_description block
_exptl_crystal_F_000 944
_exptl_crystal_size_max 0.208
_exptl_crystal_size_mid 0.156
_exptl_crystal_size_min 0.154
_refine_diff_density_max 0.507
_refine_diff_density_min -0.190
_refine_ls_abs_structure_details 'Flack (1983), with 1687 Friedel pairs'
_refine_ls_abs_structure_Flack -0.001(14)
_refine_ls_extinction_method none
_refine_ls_goodness_of_fit_ref 1.117
_refine_ls_hydrogen_treatment mixed
_refine_ls_matrix_type full
_refine_ls_number_parameters 245
_refine_ls_number_reflns 3626
_refine_ls_number_restraints 4
_refine_ls_restrained_S_all 1.118
_refine_ls_R_factor_all 0.0209
_refine_ls_R_factor_gt 0.0203
_refine_ls_shift/su_max 0.002
_refine_ls_shift/su_mean 0.000
_refine_ls_structure_factor_coef Fsqd
_refine_ls_weighting_details 'calc w = 1/[\s^2^(Fo^2^)+(0.0278P)^2^] where P=(Fo^2^+2Fc^2^)/3'
_refine_ls_weighting_scheme calc
_refine_ls_wR_factor_gt 0.0470
_refine_ls_wR_factor_ref 0.0472
_reflns_number_gt 3534
_reflns_number_total 3626
_reflns_threshold_expression I>2\s(I)
_cod_data_source_file ci2480.cif
_cod_data_source_block I
_cod_original_sg_symbol_H-M 'C c'
_cod_database_code 2216352
_cod_database_fobs_code 2216352

loop_
_symmetry_equiv_pos_as_xyz
'x, y, z'
'x, -y, z+1/2'
'x+1/2, y+1/2, z'
'x+1/2, -y+1/2, z+1/2'

loop_
_atom_site_type_symbol
_atom_site_label
_atom_site_fract_x
_atom_site_fract_y
_atom_site_fract_z
_atom_site_U_iso_or_equiv
_atom_site_adp_type
_atom_site_calc_flag
_atom_site_refinement_flags
_atom_site_occupancy
Ag Ag1 0.404494(13) 0.904978(15) 0.914016(11) 0.03466(6) Uani d . 1
C C1 0.4695(2) 0.61273(18) 0.79933(12) 0.0199(4) Uani d . 1
C C2 0.3599(2) 0.5415(2) 0.77423(14) 0.0275(4) Uani d . 1
H H2 0.3126 0.5553 0.7214 0.033 Uiso calc R 1
C C3 0.3183(2) 0.4473(2) 0.82799(17) 0.0334(5) Uani d . 1
H H3 0.2428 0.3998 0.8109 0.040 Uiso calc R 1
C C4 0.3888(3) 0.4256(2) 0.9052(2) 0.0306(5) Uani d . 1
H H4 0.3600 0.3633 0.9403 0.037 Uiso calc R 1
C C5 0.5778(2) 0.4698(2) 1.01204(13) 0.0252(4) Uani d . 1
H H5 0.5502 0.4054 1.0458 0.030 Uiso calc R 1
C C6 0.6894(2) 0.5382(2) 1.03999(13) 0.0246(4) Uani d . 1
C C7 0.7290(3) 0.6356(3) 0.98737(15) 0.0304(5) Uani d . 1
H H7 0.8041 0.6828 1.0058 0.037 Uiso calc R 1
C C8 0.6608(2) 0.6625(2) 0.91078(14) 0.0282(4) Uani d . 1
H H8 0.6899 0.7274 0.8780 0.034 Uiso calc R 1
C C9 0.5449(2) 0.59244(18) 0.87993(14) 0.0214(4) Uani d . 1
C C10 0.5043(2) 0.49545(19) 0.93312(13) 0.0228(4) Uani d . 1
C C11 0.2410(2) 0.6798(2) 0.98876(14) 0.0240(4) Uani d . 1
C C12 0.1527(2) 0.73938(19) 0.85327(13) 0.0237(4) Uani d . 1
C C13 0.5543(2) 1.1474(2) 0.85442(14) 0.0215(4) Uani d . 1
C C14 0.6417(2) 1.0872(2) 0.98955(14) 0.0246(4) Uani d . 1
C C15 0.3439(2) 0.6982(2) 1.06260(15) 0.0329(5) Uani d . 1
H H15A 0.4058 0.7618 1.0491 0.049 Uiso calc R 1
H H15B 0.3906 0.6206 1.0750 0.049 Uiso calc R 1
H H15C 0.3016 0.7241 1.1112 0.049 Uiso calc R 1
C C16 0.1599(2) 0.8227(2) 0.77814(14) 0.0317(5) Uani d . 1
H H16A 0.2167 0.8931 0.7940 0.047 Uiso calc R 1
H H16B 0.0723 0.8525 0.7584 0.047 Uiso calc R 1
H H16C 0.1952 0.7763 0.7337 0.047 Uiso calc R 1
C C17 0.4499(2) 1.1309(2) 0.78121(16) 0.0318(5) Uani d . 1
H H17A 0.3824 1.0747 0.7970 0.048 Uiso calc R 1
H H17B 0.4895 1.0964 0.7338 0.048 Uiso calc R 1
H H17C 0.4107 1.2110 0.7657 0.048 Uiso calc R 1
C C18 0.6354(3) 1.0027(3) 1.06474(16) 0.0399(6) Uani d . 1
H H18A 0.5556 0.9532 1.0569 0.060 Uiso calc R 1
H H18B 0.6352 1.0527 1.1152 0.060 Uiso calc R 1
H H18C 0.7115 0.9480 1.0702 0.060 Uiso calc R 1
N N1 0.24569(17) 0.75411(17) 0.92050(11) 0.0233(3) Uani d . 1
N N2 0.55020(18) 1.07168(17) 0.92248(11) 0.0234(4) Uani d . 1
N N3 0.7676(2) 0.5116(2) 1.11496(13) 0.0350(5) Uani d D 1
H H2N 0.821(3) 0.565(3) 1.136(2) 0.052 Uiso d D 1
H H1N 0.730(3) 0.463(3) 1.147(2) 0.052 Uiso d D 1
O O1 0.50658(17) 0.84893(15) 0.77532(10) 0.0309(3) Uani d . 1
O O2 0.41660(17) 0.72625(17) 0.65422(10) 0.0353(4) Uani d . 1
O O3 0.64820(15) 0.70373(17) 0.70974(10) 0.0313(3) Uani d . 1
S S1 0.51364(5) 0.73176(5) 0.72854(3) 0.02202(10) Uani d . 1

loop_
_atom_site_aniso_label
_atom_site_aniso_U_11
_atom_site_aniso_U_22
_atom_site_aniso_U_33
_atom_site_aniso_U_12
_atom_site_aniso_U_13
_atom_site_aniso_U_23
Ag1 0.03143(8) 0.03442(9) 0.03796(9) -0.01554(8) 0.00295(6) -0.00011(8)
C1 0.0198(9) 0.0185(9) 0.0214(9) 0.0009(7) 0.0016(8) -0.0010(7)
C2 0.0232(10) 0.0249(10) 0.0330(11) -0.0013(8) -0.0042(9) -0.0052(9)
C3 0.0262(11) 0.0250(11) 0.0478(14) -0.0111(9) -0.0021(10) -0.0014(10)
C4 0.0301(14) 0.0223(9) 0.0398(14) -0.0104(10) 0.0061(11) 0.0013(10)
C5 0.0314(11) 0.0207(10) 0.0244(9) -0.0020(8) 0.0071(8) 0.0031(7)
C6 0.0300(10) 0.0219(10) 0.0216(9) 0.0035(8) 0.0011(8) -0.0011(8)
C7 0.0295(12) 0.0336(13) 0.0270(11) -0.0130(10) -0.0023(10) 0.0027(10)
C8 0.0281(10) 0.0273(11) 0.0283(9) -0.0126(8) -0.0012(9) 0.0046(8)
C9 0.0208(9) 0.0212(10) 0.0221(9) -0.0024(7) 0.0020(8) -0.0026(7)
C10 0.0238(9) 0.0193(9) 0.0257(10) -0.0024(8) 0.0041(8) -0.0036(7)
C11 0.0220(9) 0.0244(10) 0.0257(9) 0.0004(8) 0.0028(8) -0.0073(8)
C12 0.0216(9) 0.0229(10) 0.0268(9) 0.0027(8) 0.0037(8) -0.0020(8)
C13 0.0178(9) 0.0199(11) 0.0266(10) 0.0020(8) 0.0010(8) -0.0038(8)
C14 0.0235(10) 0.0265(11) 0.0240(10) -0.0016(8) 0.0035(9) -0.0015(8)
C15 0.0268(11) 0.0403(14) 0.0302(11) -0.0030(10) -0.0027(9) -0.0074(10)
C16 0.0333(11) 0.0292(11) 0.0327(11) -0.0004(9) 0.0044(9) 0.0052(9)
C17 0.0321(11) 0.0260(11) 0.0344(11) -0.0022(9) -0.0100(10) 0.0000(9)
C18 0.0465(14) 0.0428(14) 0.0293(11) -0.0143(11) -0.0007(11) 0.0057(10)
N1 0.0200(8) 0.0235(9) 0.0269(8) -0.0029(6) 0.0051(7) -0.0063(6)
N2 0.0212(8) 0.0243(9) 0.0246(9) -0.0014(7) 0.0014(7) -0.0041(6)
N3 0.0430(12) 0.0343(11) 0.0254(9) -0.0045(9) -0.0062(9) 0.0040(8)
O1 0.0371(8) 0.0217(8) 0.0348(8) -0.0009(6) 0.0079(7) -0.0007(6)
O2 0.0335(8) 0.0437(10) 0.0263(7) 0.0006(7) -0.0075(7) 0.0048(7)
O3 0.0247(7) 0.0401(9) 0.0300(8) 0.0036(7) 0.0072(6) 0.0015(6)
S1 0.0213(2) 0.0240(2) 0.0205(2) 0.00127(18) 0.00097(19) 0.00122(18)

loop_
_atom_type_symbol
_atom_type_description
_atom_type_scat_dispersion_real
_atom_type_scat_dispersion_imag
_atom_type_scat_source
C C 0.0033 0.0016 'International Tables Vol C Tables 4.2.6.8 and 6.1.1.4'
H H 0.0000 0.0000 'International Tables Vol C Tables 4.2.6.8 and 6.1.1.4'
N N 0.0061 0.0033 'International Tables Vol C Tables 4.2.6.8 and 6.1.1.4'
O O 0.0106 0.0060 'International Tables Vol C Tables 4.2.6.8 and 6.1.1.4'
S S 0.1246 0.1234 'International Tables Vol C Tables 4.2.6.8 and 6.1.1.4'
Ag Ag -0.8971 1.1015 'International Tables Vol C Tables 4.2.6.8 and 6.1.1.4'

loop_
_geom_angle_atom_site_label_1
_geom_angle_atom_site_label_2
_geom_angle_atom_site_label_3
_geom_angle_site_symmetry_1
_geom_angle_site_symmetry_3
_geom_angle
_geom_angle_publ_flag
N1 Ag1 N2 . . 171.76(6) yes
N1 Ag1 O1 . . 102.85(6) yes
N2 Ag1 O1 . . 85.19(6) yes
C2 C1 C9 . . 120.92(19) ?
C2 C1 S1 . . 117.51(16) ?
C9 C1 S1 . . 121.58(15) ?
C1 C2 C3 . . 120.3(2) ?
C1 C2 H2 . . 119.9 ?
C3 C2 H2 . . 119.9 ?
C4 C3 C2 . . 120.0(2) ?
C4 C3 H3 . . 120.0 ?
C2 C3 H3 . . 120.0 ?
C3 C4 C10 . . 121.6(2) ?
C3 C4 H4 . . 119.2 ?
C10 C4 H4 . . 119.2 ?
C6 C5 C10 . . 121.25(19) ?
C6 C5 H5 . . 119.4 ?
C10 C5 H5 . . 119.4 ?
C5 C6 N3 . . 122.8(2) ?
C5 C6 C7 . . 118.17(19) ?
N3 C6 C7 . . 118.9(2) ?
C8 C7 C6 . . 122.1(2) ?
C8 C7 H7 . . 118.9 ?
C6 C7 H7 . . 118.9 ?
C7 C8 C9 . . 120.9(2) ?
C7 C8 H8 . . 119.6 ?
C9 C8 H8 . . 119.6 ?
C10 C9 C8 . . 117.01(19) ?
C10 C9 C1 . . 118.60(18) ?
C8 C9 C1 . . 124.4(2) ?
C5 C10 C4 . . 120.9(2) ?
C5 C10 C9 . . 120.55(18) ?
C4 C10 C9 . . 118.5(2) ?
N1 C11 C14 . 3_445 120.39(19) ?
N1 C11 C15 . . 118.1(2) ?
C14 C11 C15 3_445 . 121.5(2) ?
N1 C12 C13 . 3_445 120.4(2) ?
N1 C12 C16 . . 118.0(2) ?
C13 C12 C16 3_445 . 121.5(2) ?
N2 C13 C12 . 3 120.78(19) ?
N2 C13 C17 . . 118.1(2) ?
C12 C13 C17 3 . 121.1(2) ?
N2 C14 C11 . 3 120.7(2) ?
N2 C14 C18 . . 118.1(2) ?
C11 C14 C18 3 . 121.2(2) ?
C11 C15 H15A . . 109.5 ?
C11 C15 H15B . . 109.5 ?
H15A C15 H15B . . 109.5 ?
C11 C15 H15C . . 109.5 ?
H15A C15 H15C . . 109.5 ?
H15B C15 H15C . . 109.5 ?
C12 C16 H16A . . 109.5 ?
C12 C16 H16B . . 109.5 ?
H16A C16 H16B . . 109.5 ?
C12 C16 H16C . . 109.5 ?
H16A C16 H16C . . 109.5 ?
H16B C16 H16C . . 109.5 ?
C13 C17 H17A . . 109.5 ?
C13 C17 H17B . . 109.5 ?
H17A C17 H17B . . 109.5 ?
C13 C17 H17C . . 109.5 ?
H17A C17 H17C . . 109.5 ?
H17B C17 H17C . . 109.5 ?
C14 C18 H18A . . 109.5 ?
C14 C18 H18B . . 109.5 ?
H18A C18 H18B . . 109.5 ?
C14 C18 H18C . . 109.5 ?
H18A C18 H18C . . 109.5 ?
H18B C18 H18C . . 109.5 ?
C11 N1 C12 . . 118.93(19) ?
C11 N1 Ag1 . . 122.42(14) ?
C12 N1 Ag1 . . 118.65(15) ?
C14 N2 C13 . . 118.76(19) ?
C14 N2 Ag1 . . 121.57(14) ?
C13 N2 Ag1 . . 119.22(14) ?
C6 N3 H2N . . 120(3) ?
C6 N3 H1N . . 113(2) ?
H2N N3 H1N . . 119(4) ?
S1 O1 Ag1 . . 132.33(10) ?
O2 S1 O3 . . 113.03(10) ?
O2 S1 O1 . . 112.46(10) ?
O3 S1 O1 . . 112.21(11) ?
O2 S1 C1 . . 106.81(10) ?
O3 S1 C1 . . 106.66(10) ?
O1 S1 C1 . . 105.01(10) ?

loop_
_geom_bond_atom_site_label_1
_geom_bond_atom_site_label_2
_geom_bond_site_symmetry_2
_geom_bond_distance
_geom_bond_publ_flag
Ag1 N1 . 2.279(2) yes
Ag1 N2 . 2.298(2) yes
Ag1 O1 . 2.5936(19) yes
C1 C2 . 1.364(3) ?
C1 C9 . 1.430(3) ?
C1 S1 . 1.779(2) ?
C2 C3 . 1.408(3) ?
C2 H2 . 0.93 ?
C3 C4 . 1.367(4) ?
C3 H3 . 0.93 ?
C4 C10 . 1.414(3) ?
C4 H4 . 0.93 ?
C5 C6 . 1.373(3) ?
C5 C10 . 1.409(3) ?
C5 H5 . 0.93 ?
C6 N3 . 1.383(3) ?
C6 C7 . 1.414(3) ?
C7 C8 . 1.359(3) ?
C7 H7 . 0.93 ?
C8 C9 . 1.428(3) ?
C8 H8 . 0.93 ?
C9 C10 . 1.419(3) ?
C11 N1 . 1.343(3) ?
C11 C14 3_445 1.406(3) ?
C11 C15 . 1.491(3) ?
C12 N1 . 1.351(3) ?
C12 C13 3_445 1.395(3) ?
C12 C16 . 1.491(3) ?
C13 N2 . 1.349(3) ?
C13 C12 3 1.395(3) ?
C13 C17 . 1.491(3) ?
C14 N2 . 1.341(3) ?
C14 C11 3 1.406(3) ?
C14 C18 . 1.498(3) ?
C15 H15A . 0.96 ?
C15 H15B . 0.96 ?
C15 H15C . 0.96 ?
C16 H16A . 0.96 ?
C16 H16B . 0.96 ?
C16 H16C . 0.96 ?
C17 H17A . 0.96 ?
C17 H17B . 0.96 ?
C17 H17C . 0.96 ?
C18 H18A . 0.96 ?
C18 H18B . 0.96 ?
C18 H18C . 0.96 ?
N3 H2N . 0.83(2) ?
N3 H1N . 0.85(2) ?
O1 S1 . 1.4549(18) ?
O2 S1 . 1.4492(17) ?
O3 S1 . 1.4532(17) ?

loop_
_geom_hbond_atom_site_label_D
_geom_hbond_atom_site_label_H
_geom_hbond_atom_site_label_A
_geom_hbond_site_symmetry_A
_geom_hbond_distance_DH
_geom_hbond_distance_HA
_geom_hbond_distance_DA
_geom_hbond_angle_DHA
N3 H1N O3 2_565 0.85(2) 2.23(3) 3.055(3) 165(4)
N3 H2N O2 4_565 0.83(2) 2.43(3) 3.197(3) 155(3)
C16 H16B Cg1 3_455 0.96 2.65 3.425(3) 138

loop_
_geom_torsion_atom_site_label_1
_geom_torsion_atom_site_label_2
_geom_torsion_atom_site_label_3
_geom_torsion_atom_site_label_4
_geom_torsion_site_symmetry_1
_geom_torsion
C9 C1 C2 C3 . 0.7(3)
S1 C1 C2 C3 . -178.85(18)
C1 C2 C3 C4 . -0.9(4)
C2 C3 C4 C10 . -0.3(4)
C10 C5 C6 N3 . -176.6(2)
C10 C5 C6 C7 . 0.0(3)
C5 C6 C7 C8 . -0.3(4)
N3 C6 C7 C8 . 176.5(2)
C6 C7 C8 C9 . 0.0(4)
C7 C8 C9 C10 . 0.7(4)
C7 C8 C9 C1 . -178.5(2)
C2 C1 C9 C10 . 0.7(3)
S1 C1 C9 C10 . -179.75(15)
C2 C1 C9 C8 . 179.8(2)
S1 C1 C9 C8 . -0.6(3)
C6 C5 C10 C4 . -179.3(2)
C6 C5 C10 C9 . 0.6(3)
C3 C4 C10 C5 . -178.4(2)
C3 C4 C10 C9 . 1.7(4)
C8 C9 C10 C5 . -0.9(3)
C1 C9 C10 C5 . 178.25(19)
C8 C9 C10 C4 . 179.0(2)
C1 C9 C10 C4 . -1.9(3)
C14 C11 N1 C12 3_445 0.9(3)
C15 C11 N1 C12 . -179.54(19)
C14 C11 N1 Ag1 3_445 -179.44(15)
C15 C11 N1 Ag1 . 0.2(3)
C13 C12 N1 C11 3_445 -0.8(3)
C16 C12 N1 C11 . -179.95(19)
C13 C12 N1 Ag1 3_445 179.48(15)
C16 C12 N1 Ag1 . 0.3(2)
O1 Ag1 N1 C11 . 125.56(16)
O1 Ag1 N1 C12 . -54.73(16)
C11 C14 N2 C13 3 -0.6(3)
C18 C14 N2 C13 . 179.8(2)
C11 C14 N2 Ag1 3 171.63(15)
C18 C14 N2 Ag1 . -8.0(3)
C12 C13 N2 C14 3 0.6(3)
C17 C13 N2 C14 . -178.6(2)
C12 C13 N2 Ag1 3 -171.77(15)
C17 C13 N2 Ag1 . 9.0(3)
O1 Ag1 N2 C14 . -121.18(17)
O1 Ag1 N2 C13 . 50.99(16)
N1 Ag1 O1 S1 . -24.43(14)
N2 Ag1 O1 S1 . 157.43(14)
Ag1 O1 S1 O2 . 102.13(14)
Ag1 O1 S1 O3 . -129.12(12)
Ag1 O1 S1 C1 . -13.64(15)
C2 C1 S1 O2 . -0.2(2)
C9 C1 S1 O2 . -179.73(17)
C2 C1 S1 O3 . -121.29(18)
C9 C1 S1 O3 . 59.14(19)
C2 C1 S1 O1 . 119.45(18)
C9 C1 S1 O1 . -60.11(19)
